data_1561510
loop_
_publ_author_name
'Khatun, Mansura'
'Stoyko, Stanislav S.'
'Mar, Arthur'

_publ_section_title
;
 Ternary arsenides ATt3As3 (A=K, Rb; Tt=Ge, Sn) with layered structures
;
_journal_name_full 'Journal of Solid State Chemistry'
_journal_page_first 229
_journal_page_last 235
_journal_paper_doi 10.1016/j.jssc.2016.03.035
_journal_volume 238
_journal_year 2016
_chemical_formula_structural 'Rb Ge3 As3'
_chemical_formula_sum 'As3 Ge3 Rb'
_chemical_formula_weight 528.00
_chemical_name_common 'rubidium germanium arsenide (1/3/3)'
_chemical_name_systematic 'rubidium germanium arsenide (1/3/3)'
_space_group_crystal_system orthorhombic
_space_group_IT_number 62
_space_group_name_Hall '-P 2ac 2n'
_space_group_name_H-M_alt 'P n m a'
_atom_sites_solution_hydrogens .
_atom_sites_solution_primary direct
_atom_sites_solution_secondary difmap
_audit_creation_method SHELXL-2013
_cell_angle_alpha 90
_cell_angle_beta 90
_cell_angle_gamma 90
_cell_formula_units_Z 4
_cell_length_a 10.1657(19)
_cell_length_b 3.7595(7)
_cell_length_c 19.028(4)
_cell_measurement_reflns_used 1171
_cell_measurement_temperature 193(2)
_cell_measurement_theta_max 22.22
_cell_measurement_theta_min 2.93
_cell_volume 727.2(2)
_computing_cell_refinement 'Bruker SAINT 8.34A (Bruker, 2013)'
_computing_data_collection 'Bruker APEX 2 (Bruker, 2008)'
_computing_data_reduction 'Bruker SAINT 8.34A'
_computing_molecular_graphics 'ATOMS 5.1 (Dowty, 1999)'
_computing_publication_material 'Bruker SHELXTL'
_computing_structure_refinement 'SHELXL-2013 (Sheldrick, 2013)'
_computing_structure_solution 'SHELXS-97 (Sheldrick, 2008)'
_diffrn_ambient_temperature 193(2)
_diffrn_measured_fraction_theta_full 1.000
_diffrn_measured_fraction_theta_max 0.998
_diffrn_measurement_device_type 'Bruker PLATFORM/SMART APEX II CCD'
_diffrn_measurement_method '\w scans'
_diffrn_radiation_type MoK\a
_diffrn_radiation_wavelength 0.71073
_diffrn_reflns_av_R_equivalents 0.1356
_diffrn_reflns_av_unetI/netI 0.0763
_diffrn_reflns_Laue_measured_fraction_full 1.000
_diffrn_reflns_Laue_measured_fraction_max 0.998
_diffrn_reflns_limit_h_max 15
_diffrn_reflns_limit_h_min -15
_diffrn_reflns_limit_k_max 5
_diffrn_reflns_limit_k_min -5
_diffrn_reflns_limit_l_max 29
_diffrn_reflns_limit_l_min -28
_diffrn_reflns_number 10233
_diffrn_reflns_point_group_measured_fraction_full 1.000
_diffrn_reflns_point_group_measured_fraction_max 0.998
_diffrn_reflns_theta_full 25.242
_diffrn_reflns_theta_max 33.182
_diffrn_reflns_theta_min 2.141
_diffrn_source 'fine-focus sealed tube'
_exptl_absorpt_coefficient_mu 32.399
_exptl_absorpt_correction_T_max 0.4916
_exptl_absorpt_correction_T_min 0.0686
_exptl_absorpt_correction_type numerical
_exptl_absorpt_process_details 'Bruker SHELXTL (Sheldrick, 2013)'
_exptl_crystal_colour black
_exptl_crystal_density_diffrn 4.823
_exptl_crystal_description needle
_exptl_crystal_F_000 928
_exptl_crystal_size_max 0.114
_exptl_crystal_size_mid 0.044
_exptl_crystal_size_min 0.028
_refine_diff_density_max 2.928
_refine_diff_density_min -3.565
_refine_diff_density_rms 0.645
_refine_ls_extinction_coef 0.0040(8)
_refine_ls_extinction_expression Fc^*^=kFc[1+0.001xFc^2^\l^3^/sin(2\q)]^-1/4^
_refine_ls_extinction_method SHELXL
_refine_ls_goodness_of_fit_ref 1.052
_refine_ls_hydrogen_treatment undef
_refine_ls_matrix_type full
_refine_ls_number_parameters 44
_refine_ls_number_reflns 1566
_refine_ls_number_restraints 0
_refine_ls_restrained_S_all 1.052
_refine_ls_R_factor_all 0.1155
_refine_ls_R_factor_gt 0.0616
_refine_ls_shift/su_max 0.000
_refine_ls_shift/su_mean 0.000
_refine_ls_structure_factor_coef Fsqd
_refine_ls_weighting_details 'w=1/[\s^2^(Fo^2^)+(0.0955P)^2^+9.1184P] where P=(Fo^2^+2Fc^2^)/3'
_refine_ls_weighting_scheme calc
_refine_ls_wR_factor_gt 0.1547
_refine_ls_wR_factor_ref 0.1882
_reflns_Friedel_coverage 0.000
_reflns_Friedel_fraction_full .
_reflns_Friedel_fraction_max .
_reflns_number_gt 957
_reflns_number_total 1566
_reflns_threshold_expression 'I > 2\s(I)'
_cod_data_source_file mmc10.cif
_cod_data_source_block RbGe3As3unsplit
_cod_database_code 1561510
_shelx_space_group_comment
;
The symmetry employed for this shelxl refinement is uniquely defined
by the following loop, which should always be used as a source of
symmetry information in preference to the above space-group names.
They are only intended as comments.
;
_shelx_estimated_absorpt_t_min 0.120
_shelx_estimated_absorpt_t_max 0.464
_shelxl_version_number 2013-4

loop_
_space_group_symop_operation_xyz
'x, y, z'
'-x+1/2, -y, z+1/2'
'-x, y+1/2, -z'
'x+1/2, -y+1/2, -z+1/2'
'-x, -y, -z'
'x-1/2, y, -z-1/2'
'x, -y-1/2, z'
'-x-1/2, y-1/2, z-1/2'

loop_
_atom_site_label
_atom_site_type_symbol
_atom_site_fract_x
_atom_site_fract_y
_atom_site_fract_z
_atom_site_U_iso_or_equiv
_atom_site_adp_type
_atom_site_occupancy
_atom_site_site_symmetry_order
_atom_site_calc_flag
_atom_site_refinement_flags_posn
_atom_site_refinement_flags_adp
_atom_site_refinement_flags_occupancy
_atom_site_disorder_assembly
_atom_site_disorder_group
Rb Rb 0.2137(3) 0.2500 0.45971(17) 0.116(2) Uani 1 2 d S T P . .
Ge1 Ge 0.29552(15) 0.2500 0.16066(9) 0.0166(4) Uani 1 2 d S T P . .
Ge2 Ge 0.42561(16) 0.2500 0.75740(9) 0.0180(4) Uani 1 2 d S T P . .
Ge3 Ge 0.52687(17) 0.2500 0.63529(10) 0.0216(4) Uani 1 2 d S T P . .
As1 As 0.05905(14) 0.2500 0.63417(9) 0.0159(3) Uani 1 2 d S T P . .
As2 As 0.10422(15) 0.2500 0.08359(9) 0.0191(4) Uani 1 2 d S T P . .
As3 As 0.22500(14) 0.2500 0.28219(9) 0.0174(4) Uani 1 2 d S T P . .

loop_
_atom_site_aniso_label
_atom_site_aniso_U_11
_atom_site_aniso_U_22
_atom_site_aniso_U_33
_atom_site_aniso_U_23
_atom_site_aniso_U_13
_atom_site_aniso_U_12
Rb 0.0414(15) 0.259(7) 0.0488(16) 0.000 -0.0014(12) 0.000
Ge1 0.0124(7) 0.0117(7) 0.0256(8) 0.000 0.0008(6) 0.000
Ge2 0.0167(7) 0.0112(7) 0.0262(9) 0.000 -0.0042(6) 0.000
Ge3 0.0200(8) 0.0124(7) 0.0324(9) 0.000 -0.0015(7) 0.000
As1 0.0130(6) 0.0121(7) 0.0228(8) 0.000 0.0002(5) 0.000
As2 0.0170(7) 0.0143(7) 0.0260(8) 0.000 -0.0014(6) 0.000
As3 0.0149(7) 0.0128(7) 0.0246(8) 0.000 -0.0006(5) 0.000

loop_
_atom_type_symbol
_atom_type_description
_atom_type_scat_dispersion_real
_atom_type_scat_dispersion_imag
_atom_type_scat_source
Ge Ge 0.1547 1.8001 'International Tables Vol C Tables 4.2.6.8 and 6.1.1.4'
As As 0.0499 2.0058 'International Tables Vol C Tables 4.2.6.8 and 6.1.1.4'
Rb Rb -0.9393 2.9676 'International Tables Vol C Tables 4.2.6.8 and 6.1.1.4'

loop_
_geom_angle_atom_site_label_1
_geom_angle_atom_site_label_2
_geom_angle_atom_site_label_3
_geom_angle
_geom_angle_site_symmetry_1
_geom_angle_site_symmetry_3
As3 Rb As2 130.40(8) . 2_565
As3 Rb As2 130.40(8) . 2
As2 Rb As2 64.19(6) 2_565 2
As3 Rb As1 156.61(10) . .
As2 Rb As1 67.78(6) 2_565 .
As2 Rb As1 67.78(6) 2 .
As3 Rb Ge3 59.25(6) . 5_666
As2 Rb Ge3 71.54(6) 2_565 5_666
As2 Rb Ge3 102.83(8) 2 5_666
As1 Rb Ge3 138.14(7) . 5_666
As3 Rb Ge3 59.25(6) . 5_656
As2 Rb Ge3 102.83(8) 2_565 5_656
As2 Rb Ge3 71.54(6) 2 5_656
As1 Rb Ge3 138.14(7) . 5_656
Ge3 Rb Ge3 60.90(5) 5_666 5_656
As3 Rb Rb 90.0 . 1_565
As2 Rb Rb 57.90(3) 2_565 1_565
As2 Rb Rb 122.10(3) 2 1_565
As1 Rb Rb 90.0 . 1_565
Ge3 Rb Rb 59.55(3) 5_666 1_565
Ge3 Rb Rb 120.45(3) 5_656 1_565
As3 Rb Rb 90.001(1) . 1_545
As2 Rb Rb 122.10(3) 2_565 1_545
As2 Rb Rb 57.90(3) 2 1_545
As1 Rb Rb 89.999(1) . 1_545
Ge3 Rb Rb 120.45(3) 5_666 1_545
Ge3 Rb Rb 59.55(3) 5_656 1_545
Rb Rb Rb 180.0 1_565 1_545
As3 Rb As1 63.55(6) . 5_556
As2 Rb As1 163.48(10) 2_565 5_556
As2 Rb As1 115.63(3) 2 5_556
As1 Rb As1 96.47(7) . 5_556
Ge3 Rb As1 122.75(9) 5_666 5_556
Ge3 Rb As1 92.24(6) 5_656 5_556
Rb Rb As1 119.68(2) 1_565 5_556
Rb Rb As1 60.32(3) 1_545 5_556
As3 Rb As1 63.55(6) . 5_566
As2 Rb As1 115.63(3) 2_565 5_566
As2 Rb As1 163.48(10) 2 5_566
As1 Rb As1 96.47(7) . 5_566
Ge3 Rb As1 92.24(6) 5_666 5_566
Ge3 Rb As1 122.75(9) 5_656 5_566
Rb Rb As1 60.32(3) 1_565 5_566
Rb Rb As1 119.68(2) 1_545 5_566
As1 Rb As1 59.36(5) 5_556 5_566
As3 Rb As2 76.33(7) . 6_656
As2 Rb As2 67.86(6) 2_565 6_656
As2 Rb As2 67.86(6) 2 6_656
As1 Rb As2 127.07(9) . 6_656
Ge3 Rb As2 37.32(4) 5_666 6_656
Ge3 Rb As2 37.32(4) 5_656 6_656
Rb Rb As2 90.000(1) 1_565 6_656
Rb Rb As2 90.0 1_545 6_656
As1 Rb As2 128.28(8) 5_556 6_656
As1 Rb As2 128.28(8) 5_566 6_656
As3 Rb Rb 109.73(10) . 5_556
As2 Rb Rb 116.89(11) 2_565 5_556
As2 Rb Rb 92.91(7) 2 5_556
As1 Rb Rb 49.29(6) . 5_556
Ge3 Rb Rb 164.25(11) 5_666 5_556
Ge3 Rb Rb 125.42(3) 5_656 5_556
Rb Rb Rb 112.20(3) 1_565 5_556
Rb Rb Rb 67.81(3) 1_545 5_556
As1 Rb Rb 47.17(5) 5_556 5_556
As1 Rb Rb 72.20(7) 5_566 5_556
As2 Rb Rb 156.57(5) 6_656 5_556
As3 Ge1 As2 109.80(8) . .
As3 Ge1 As1 112.09(6) . 2_564
As2 Ge1 As1 111.03(6) . 2_564
As3 Ge1 As1 112.09(6) . 2_554
As2 Ge1 As1 111.03(6) . 2_554
As1 Ge1 As1 100.55(8) 2_564 2_554
As1 Ge2 As3 100.43(7) 6_657 2
As1 Ge2 As3 100.43(7) 6_657 2_565
As3 Ge2 As3 99.12(8) 2 2_565
As1 Ge2 Ge3 122.78(8) 6_657 .
As3 Ge2 Ge3 115.19(6) 2 .
As3 Ge2 Ge3 115.19(6) 2_565 .
As2 Ge3 As2 97.22(8) 2 2_565
As2 Ge3 Ge2 98.25(7) 2 .
As2 Ge3 Ge2 98.25(7) 2_565 .
As2 Ge3 Rb 124.54(8) 2 5_666
As2 Ge3 Rb 78.85(6) 2_565 5_666
Ge2 Ge3 Rb 137.19(7) . 5_666
As2 Ge3 Rb 78.85(6) 2 5_656
As2 Ge3 Rb 124.54(8) 2_565 5_656
Ge2 Ge3 Rb 137.19(7) . 5_656
Rb Ge3 Rb 60.90(5) 5_666 5_656
Ge1 As1 Ge1 100.55(8) 2_565 2
Ge1 As1 Ge2 99.21(7) 2_565 6_557
Ge1 As1 Ge2 99.21(7) 2 6_557
Ge1 As1 Rb 85.84(6) 2_565 .
Ge1 As1 Rb 85.84(6) 2 .
Ge2 As1 Rb 172.02(9) 6_557 .
Ge1 As1 Rb 156.88(6) 2_565 5_556
Ge1 As1 Rb 99.09(4) 2 5_556
Ge2 As1 Rb 89.54(7) 6_557 5_556
Rb As1 Rb 83.53(7) . 5_556
Ge1 As1 Rb 99.09(4) 2_565 5_566
Ge1 As1 Rb 156.88(6) 2 5_566
Ge2 As1 Rb 89.54(7) 6_557 5_566
Rb As1 Rb 83.53(7) . 5_566
Rb As1 Rb 59.36(5) 5_556 5_566
Ge1 As2 Ge3 100.85(7) . 2_554
Ge1 As2 Ge3 100.85(7) . 2_564
Ge3 As2 Ge3 97.23(8) 2_554 2_564
Ge1 As2 Rb 89.05(7) . 2_554
Ge3 As2 Rb 98.12(5) 2_554 2_554
Ge3 As2 Rb 159.81(7) 2_564 2_554
Ge1 As2 Rb 89.05(7) . 2_564
Ge3 As2 Rb 159.81(7) 2_554 2_564
Ge3 As2 Rb 98.12(5) 2_564 2_564
Rb As2 Rb 64.19(6) 2_554 2_564
Ge1 As2 Rb 154.71(9) . 6_556
Ge3 As2 Rb 63.83(6) 2_554 6_556
Ge3 As2 Rb 63.83(6) 2_564 6_556
Rb As2 Rb 112.14(6) 2_554 6_556
Rb As2 Rb 112.14(6) 2_564 6_556
Ge1 As3 Ge2 90.06(6) . 2_554
Ge1 As3 Ge2 90.06(6) . 2_564
Ge2 As3 Ge2 99.12(8) 2_554 2_564
Ge1 As3 Rb 164.73(8) . .
Ge2 As3 Rb 99.78(7) 2_554 .
Ge2 As3 Rb 99.78(7) 2_564 .

loop_
_geom_bond_atom_site_label_1
_geom_bond_atom_site_label_2
_geom_bond_distance
_geom_bond_site_symmetry_2
Rb As3 3.380(4) .
Rb As2 3.538(3) 2_565
Rb As2 3.538(3) 2
Rb As1 3.673(4) .
Rb Ge3 3.709(3) 5_666
Rb Ge3 3.709(3) 5_656
Rb Rb 3.7595(7) 1_565
Rb Rb 3.7595(7) 1_545
Rb As1 3.796(3) 5_556
Rb As1 3.796(3) 5_566
Rb As2 4.055(3) 6_656
Rb Rb 4.976(6) 5_556
Ge1 As3 2.421(2) .
Ge1 As2 2.436(2) .
Ge1 As1 2.4440(14) 2_564
Ge1 As1 2.4440(14) 2_554
Ge2 As1 2.469(2) 6_657
Ge2 As3 2.4699(15) 2
Ge2 As3 2.4699(15) 2_565
Ge2 Ge3 2.541(3) .
Ge3 As2 2.5055(16) 2
Ge3 As2 2.5055(16) 2_565
Ge3 Rb 3.709(3) 5_666
Ge3 Rb 3.709(3) 5_656
As1 Ge1 2.4440(14) 2_565
As1 Ge1 2.4440(14) 2
As1 Ge2 2.469(2) 6_557
As1 Rb 3.796(3) 5_556
As1 Rb 3.796(3) 5_566
As2 Ge3 2.5054(16) 2_554
As2 Ge3 2.5054(16) 2_564
As2 Rb 3.538(3) 2_554
As2 Rb 3.538(3) 2_564
As2 Rb 4.055(3) 6_556
As3 Ge2 2.4699(15) 2_554
As3 Ge2 2.4699(15) 2_564
